data_7230837
loop_
_publ_author_name
'Tan, Davin'
'Ng, Zi Xuan'
'Sim, Ying'
'Ganguly, Rakesh'
'Garc\'ia, Felipe'

_publ_section_title
;
 cis-Cyclodiphosph(v/v)azanes as highly stable and robust main group
 supramolecular building blocks
;
_journal_issue 39
_journal_name_full CrystEngComm
_journal_page_first 5998
_journal_paper_doi 10.1039/C8CE00395E
_journal_volume 20
_journal_year 2018
_chemical_formula_sum 'C18 H41 N5 P2 Se2'
_chemical_formula_weight 547.42
_space_group_crystal_system monoclinic
_space_group_IT_number 14
_space_group_name_Hall '-P 2ybc'
_space_group_name_H-M_alt 'P 1 21/c 1'
_symmetry_space_group_name_Hall '-P 2ybc'
_symmetry_space_group_name_H-M 'P 1 21/c 1'
_atom_sites_solution_hydrogens geom
_atom_sites_solution_primary dual
_audit_update_record
;
2018-03-13 deposited with the CCDC.
2018-06-06 downloaded from the CCDC.
;
_cell_angle_alpha 90
_cell_angle_beta 91.800(2)
_cell_angle_gamma 90
_cell_formula_units_Z 4
_cell_length_a 10.6563(6)
_cell_length_b 11.7263(6)
_cell_length_c 21.0354(10)
_cell_measurement_reflns_used 9935
_cell_measurement_temperature 100.(2)
_cell_measurement_theta_max 33.6193
_cell_measurement_theta_min 2.5834
_cell_volume 2627.3(2)
_computing_cell_refinement 'SAINT V8.38A (Bruker AXS Inc., 2017)'
_computing_data_collection 'APEX3 (Bruker AXS Inc., 2017)'
_computing_data_reduction 'SAINT V8.38A (Bruker AXS Inc., 2017)'
_computing_publication_material 'APEX3 (Bruker AXS Inc., 2017)'
_computing_structure_refinement 'SHELXL-2016/6 (Sheldrick, 2016)'
_computing_structure_solution 'XT, VERSION 2014/5'
_diffrn_ambient_temperature 100.(2)
_diffrn_detector_area_resol_mean 7.4074
_diffrn_measured_fraction_theta_full 0.999
_diffrn_measured_fraction_theta_max 0.999
_diffrn_measurement_device_type 'Photon II CPADs detector'
_diffrn_measurement_method 'phi and omega scans'
_diffrn_radiation_monochromator 'Multilayer Mirror'
_diffrn_radiation_type MoK\a
_diffrn_radiation_wavelength 0.71073
_diffrn_reflns_av_R_equivalents 0.1174
_diffrn_reflns_av_unetI/netI 0.0955
_diffrn_reflns_limit_h_max 18
_diffrn_reflns_limit_h_min -18
_diffrn_reflns_limit_k_max 20
_diffrn_reflns_limit_k_min 0
_diffrn_reflns_limit_l_max 36
_diffrn_reflns_limit_l_min 0
_diffrn_reflns_number 14312
_diffrn_reflns_theta_full 37.80
_diffrn_reflns_theta_max 37.80
_diffrn_reflns_theta_min 2.74
_diffrn_source 'Incoatec microfocus source'
_diffrn_source_type 'Bruker D8 Quest'
_exptl_absorpt_coefficient_mu 2.949
_exptl_absorpt_correction_T_max 0.68
_exptl_absorpt_correction_T_min 0.54
_exptl_absorpt_correction_type multi-scan
_exptl_absorpt_process_details 'TWINABS - Bruker AXS scaling for twinned crystals - Version 2012/1'
_exptl_crystal_colour colourless
_exptl_crystal_density_diffrn 1.384
_exptl_crystal_density_method 'not measured'
_exptl_crystal_description block
_exptl_crystal_F_000 1128
_exptl_crystal_size_max 0.320
_exptl_crystal_size_mid 0.220
_exptl_crystal_size_min 0.140
_refine_diff_density_max 0.867
_refine_diff_density_min -1.305
_refine_ls_extinction_method none
_refine_ls_goodness_of_fit_ref 1.060
_refine_ls_hydrogen_treatment constr
_refine_ls_matrix_type full
_refine_ls_number_parameters 258
_refine_ls_number_reflns 14312
_refine_ls_number_restraints 0
_refine_ls_restrained_S_all 1.060
_refine_ls_R_factor_all 0.1048
_refine_ls_R_factor_gt 0.0521
_refine_ls_shift/su_max 0.002
_refine_ls_shift/su_mean 0.000
_refine_ls_structure_factor_coef Fsqd
_refine_ls_weighting_details 'w=1/[\s^2^(Fo^2^)+(0.0580P)^2^] where P=(Fo^2^+2Fc^2^)/3'
_refine_ls_weighting_scheme calc
_refine_ls_wR_factor_gt 0.1108
_refine_ls_wR_factor_ref 0.1343
_reflns_number_gt 9485
_reflns_number_total 14312
_reflns_threshold_expression 'I > 2\s(I)'
_cod_data_source_file c8ce00395e2.cif
_cod_data_source_block fg868m_0m_5
_cod_depositor_comments
;
The following automatic conversions were performed:

'_exptl_absorpt_correction_type' value 'Multi-Scan' changed to
'multi-scan' according to
/home/data/users/saulius/crontab/automatic-downloads/rss-feeds/RSC/lib/dictionaries/cif_core.dic
dictionary named 'cif_core.dic' version 2.4.2 from 2011-04-26.

Automatic conversion script
Id: cif_fix_values 4973 2017-02-22 13:04:09Z antanas 

 Adding full bibliography for 7230835--7230843.cif.
;
_cod_database_code 7230837

loop_
_space_group_symop_operation_xyz
'x, y, z'
'-x, y+1/2, -z+1/2'
'-x, -y, -z'
'x, -y-1/2, z-1/2'

loop_
_atom_site_type_symbol
_atom_site_label
_atom_site_fract_x
_atom_site_fract_y
_atom_site_fract_z
_atom_site_U_iso_or_equiv
_atom_site_adp_type
_atom_site_calc_flag
_atom_site_refinement_flags_adp
_atom_site_refinement_flags_posn
_atom_site_occupancy
C C1 0.2431(3) 0.4282(2) 0.36664(13) 0.0213(6) Uani d . . 1
C C2 0.1295(4) 0.3872(3) 0.4022(2) 0.0362(9) Uani d . . 1
H H2A 0.137464 0.411329 0.446793 0.054 Uiso calc U R 1
H H2B 0.124906 0.303813 0.400169 0.054 Uiso calc U R 1
H H2C 0.053052 0.420037 0.3827 0.054 Uiso calc U R 1
C C3 0.3640(4) 0.3769(3) 0.3943(2) 0.0365(9) Uani d . . 1
H H3A 0.434377 0.399121 0.368121 0.055 Uiso calc U R 1
H H3B 0.356772 0.293634 0.39492 0.055 Uiso calc U R 1
H H3C 0.37868 0.405005 0.437817 0.055 Uiso calc U R 1
C C4 0.2276(4) 0.3929(2) 0.29673(14) 0.0276(7) Uani d . . 1
H H4A 0.148192 0.423139 0.279018 0.041 Uiso calc U R 1
H H4B 0.227159 0.30954 0.293648 0.041 Uiso calc U R 1
H H4C 0.297478 0.423519 0.272789 0.041 Uiso calc U R 1
C C5 0.0212(3) 0.7737(2) 0.42416(15) 0.0206(5) Uani d . . 1
C C6 0.0190(3) 0.8184(3) 0.49198(16) 0.0275(7) Uani d . . 1
H H6A 0.066191 0.766404 0.520305 0.041 Uiso calc U R 1
H H6B -0.068064 0.823254 0.505422 0.041 Uiso calc U R 1
H H6C 0.057453 0.894257 0.493924 0.041 Uiso calc U R 1
C C7 -0.0422(3) 0.6573(3) 0.41902(17) 0.0264(6) Uani d . . 1
H H7A -0.032956 0.626927 0.376012 0.04 Uiso calc U R 1
H H7B -0.131547 0.66511 0.427761 0.04 Uiso calc U R 1
H H7C -0.002705 0.604959 0.450001 0.04 Uiso calc U R 1
C C8 -0.0451(3) 0.8574(3) 0.37874(18) 0.0307(7) Uani d . . 1
H H8A -0.004489 0.932186 0.382236 0.046 Uiso calc U R 1
H H8B -0.133455 0.864336 0.389835 0.046 Uiso calc U R 1
H H8C -0.040059 0.829353 0.335007 0.046 Uiso calc U R 1
C C9 0.5022(3) 0.7547(2) 0.39662(12) 0.0158(5) Uani d . . 1
C C10 0.5490(3) 0.8055(3) 0.45975(14) 0.0232(6) Uani d . . 1
H H10A 0.5225 0.885333 0.462272 0.035 Uiso calc U R 1
H H10B 0.640896 0.801351 0.462619 0.035 Uiso calc U R 1
H H10C 0.513836 0.762436 0.494923 0.035 Uiso calc U R 1
C C11 0.5475(3) 0.8255(3) 0.34090(15) 0.0218(5) Uani d . . 1
H H11A 0.515893 0.791959 0.300835 0.033 Uiso calc U R 1
H H11B 0.639525 0.826159 0.341606 0.033 Uiso calc U R 1
H H11C 0.516275 0.903727 0.344497 0.033 Uiso calc U R 1
C C12 0.5481(3) 0.6315(2) 0.39131(16) 0.0229(6) Uani d . . 1
H H12A 0.52061 0.587625 0.428018 0.034 Uiso calc U R 1
H H12B 0.640001 0.630584 0.390422 0.034 Uiso calc U R 1
H H12C 0.513145 0.59728 0.352106 0.034 Uiso calc U R 1
C C13 0.2336(3) 0.9867(2) 0.26349(13) 0.0197(5) Uani d . . 1
C C14 0.1159(3) 1.0551(3) 0.27780(16) 0.0248(6) Uani d . . 1
H H14A 0.041989 1.00562 0.273341 0.037 Uiso calc U R 1
H H14B 0.107452 1.118887 0.247879 0.037 Uiso calc U R 1
H H14C 0.122587 1.084597 0.321358 0.037 Uiso calc U R 1
C C15 0.3504(3) 1.0621(3) 0.27065(16) 0.0246(6) Uani d . . 1
H H15A 0.35805 1.090729 0.314378 0.037 Uiso calc U R 1
H H15B 0.342948 1.126579 0.241131 0.037 Uiso calc U R 1
H H15C 0.425125 1.017311 0.261045 0.037 Uiso calc U R 1
C C16 0.2237(3) 0.9399(3) 0.19556(13) 0.0265(6) Uani d . . 1
H H16A 0.300709 0.898363 0.18611 0.04 Uiso calc U R 1
H H16B 0.212227 1.003155 0.165513 0.04 Uiso calc U R 1
H H16C 0.15169 0.888045 0.191581 0.04 Uiso calc U R 1
C C17 0.3154(4) 0.6372(3) 0.17170(16) 0.0315(7) Uani d . . 1
C C18 0.3448(4) 0.6225(3) 0.10512(17) 0.0397(9) Uani d . . 1
H H18A 0.33429 0.695335 0.082767 0.06 Uiso calc U R 1
H H18B 0.288139 0.565626 0.085716 0.06 Uiso calc U R 1
H H18C 0.431839 0.596523 0.102042 0.06 Uiso calc U R 1
N N1 0.2481(2) 0.55634(17) 0.36570(10) 0.0174(4) Uani d . . 1
H H1 0.24385 0.584169 0.326844 0.021 Uiso calc U R 1
N N2 0.1534(2) 0.7609(2) 0.40340(11) 0.0151(4) Uani d . . 1
N N3 0.3627(2) 0.75393(19) 0.39329(11) 0.0127(4) Uani d . . 1
N N4 0.2445(2) 0.88285(17) 0.30467(10) 0.0175(4) Uani d . . 1
H H4 0.243183 0.81911 0.282581 0.021 Uiso calc U R 1
N N5 0.2930(4) 0.6502(2) 0.22354(14) 0.0409(8) Uani d . . 1
P P1 0.25959(7) 0.65599(5) 0.41972(3) 0.01362(12) Uani d . . 1
P P2 0.25824(7) 0.86075(5) 0.38151(3) 0.01324(12) Uani d . . 1
Se Se1 0.27697(3) 0.59505(2) 0.51285(2) 0.02065(7) Uani d . . 1
Se Se2 0.27727(3) 1.01032(2) 0.43494(2) 0.01830(6) Uani d . . 1

loop_
_atom_site_aniso_label
_atom_site_aniso_U_11
_atom_site_aniso_U_22
_atom_site_aniso_U_33
_atom_site_aniso_U_12
_atom_site_aniso_U_13
_atom_site_aniso_U_23
C1 0.0331(17) 0.0106(9) 0.0199(11) -0.0014(11) -0.0032(12) -0.0002(8)
C2 0.051(2) 0.0218(15) 0.037(2) -0.0142(15) 0.0127(17) -0.0016(14)
C3 0.045(2) 0.0171(14) 0.046(2) 0.0070(14) -0.0145(18) -0.0034(14)
C4 0.046(2) 0.0152(11) 0.0216(13) -0.0018(13) -0.0025(14) -0.0043(9)
C5 0.0171(13) 0.0210(12) 0.0238(14) -0.0002(10) 0.0036(10) 0.0024(11)
C6 0.0254(16) 0.0266(15) 0.0315(17) 0.0002(12) 0.0135(13) -0.0008(13)
C7 0.0189(14) 0.0292(15) 0.0313(16) -0.0082(12) 0.0039(12) 0.0005(13)
C8 0.0156(14) 0.0359(17) 0.0407(19) 0.0061(13) 0.0011(13) 0.0106(15)
C9 0.0143(11) 0.0180(11) 0.0149(11) 0.0001(10) -0.0010(9) 0.0011(9)
C10 0.0183(14) 0.0289(14) 0.0221(14) -0.0010(12) -0.0035(11) -0.0031(12)
C11 0.0160(13) 0.0271(13) 0.0226(13) -0.0012(11) 0.0020(11) 0.0043(11)
C12 0.0183(14) 0.0213(12) 0.0291(15) 0.0055(11) -0.0007(11) -0.0008(11)
C13 0.0248(13) 0.0170(10) 0.0171(11) -0.0001(11) -0.0017(10) 0.0042(8)
C14 0.0267(16) 0.0202(13) 0.0273(16) 0.0047(12) -0.0017(12) 0.0064(12)
C15 0.0283(16) 0.0219(13) 0.0237(15) -0.0054(12) 0.0018(12) 0.0040(12)
C16 0.0398(19) 0.0236(12) 0.0156(11) -0.0005(13) -0.0054(12) 0.0048(10)
C17 0.049(2) 0.0217(13) 0.0239(14) 0.0046(14) 0.0003(15) 0.0038(11)
C18 0.066(3) 0.0326(17) 0.0208(15) 0.0167(18) 0.0062(16) 0.0034(13)
N1 0.0253(12) 0.0131(8) 0.0137(9) -0.0005(9) -0.0015(9) 0.0006(7)
N2 0.0128(10) 0.0153(9) 0.0173(10) 0.0001(8) 0.0010(8) 0.0010(8)
N3 0.0134(10) 0.0104(8) 0.0144(10) 0.0001(7) 0.0003(7) 0.0026(7)
N4 0.0229(12) 0.0133(8) 0.0161(9) 0.0003(8) 0.0000(9) 0.0019(7)
N5 0.072(3) 0.0273(13) 0.0237(13) 0.0045(16) 0.0096(16) -0.0012(11)
P1 0.0165(3) 0.0125(2) 0.0119(2) -0.0011(2) 0.0004(2) 0.00002(19)
P2 0.0144(3) 0.0121(2) 0.0132(2) -0.0002(2) 0.0005(2) 0.0000(2)
Se1 0.03106(16) 0.01785(11) 0.01291(11) -0.00182(13) -0.00097(10) 0.00289(9)
Se2 0.02372(14) 0.01402(10) 0.01721(11) -0.00060(12) 0.00147(10) -0.00305(9)

loop_
_atom_type_symbol
_atom_type_description
_atom_type_scat_dispersion_real
_atom_type_scat_dispersion_imag
_atom_type_scat_source
C C 0.0033 0.0016 'International Tables Vol C Tables 4.2.6.8 and 6.1.1.4'
H H 0.0000 0.0000 'International Tables Vol C Tables 4.2.6.8 and 6.1.1.4'
N N 0.0061 0.0033 'International Tables Vol C Tables 4.2.6.8 and 6.1.1.4'
P P 0.1023 0.0942 'International Tables Vol C Tables 4.2.6.8 and 6.1.1.4'
Se Se -0.0929 2.2259 'International Tables Vol C Tables 4.2.6.8 and 6.1.1.4'

loop_
_geom_angle_atom_site_label_1
_geom_angle_atom_site_label_2
_geom_angle_atom_site_label_3
_geom_angle
N1 C1 C3 111.7(3)
N1 C1 C2 110.6(3)
C3 C1 C2 111.3(3)
N1 C1 C4 105.1(2)
C3 C1 C4 109.0(3)
C2 C1 C4 108.9(3)
C1 C2 H2A 109.5
C1 C2 H2B 109.5
H2A C2 H2B 109.5
C1 C2 H2C 109.5
H2A C2 H2C 109.5
H2B C2 H2C 109.5
C1 C3 H3A 109.5
C1 C3 H3B 109.5
H3A C3 H3B 109.5
C1 C3 H3C 109.5
H3A C3 H3C 109.5
H3B C3 H3C 109.5
C1 C4 H4A 109.5
C1 C4 H4B 109.5
H4A C4 H4B 109.5
C1 C4 H4C 109.5
H4A C4 H4C 109.5
H4B C4 H4C 109.5
N2 C5 C6 110.5(3)
N2 C5 C7 108.0(2)
C6 C5 C7 110.8(3)
N2 C5 C8 107.7(2)
C6 C5 C8 110.2(3)
C7 C5 C8 109.6(3)
C5 C6 H6A 109.5
C5 C6 H6B 109.5
H6A C6 H6B 109.5
C5 C6 H6C 109.5
H6A C6 H6C 109.5
H6B C6 H6C 109.5
C5 C7 H7A 109.5
C5 C7 H7B 109.5
H7A C7 H7B 109.5
C5 C7 H7C 109.5
H7A C7 H7C 109.5
H7B C7 H7C 109.5
C5 C8 H8A 109.5
C5 C8 H8B 109.5
H8A C8 H8B 109.5
C5 C8 H8C 109.5
H8A C8 H8C 109.5
H8B C8 H8C 109.5
N3 C9 C10 110.1(2)
N3 C9 C11 107.9(2)
C10 C9 C11 110.7(2)
N3 C9 C12 108.2(2)
C10 C9 C12 109.6(2)
C11 C9 C12 110.3(2)
C9 C10 H10A 109.5
C9 C10 H10B 109.5
H10A C10 H10B 109.5
C9 C10 H10C 109.5
H10A C10 H10C 109.5
H10B C10 H10C 109.5
C9 C11 H11A 109.5
C9 C11 H11B 109.5
H11A C11 H11B 109.5
C9 C11 H11C 109.5
H11A C11 H11C 109.5
H11B C11 H11C 109.5
C9 C12 H12A 109.5
C9 C12 H12B 109.5
H12A C12 H12B 109.5
C9 C12 H12C 109.5
H12A C12 H12C 109.5
H12B C12 H12C 109.5
N4 C13 C14 111.2(2)
N4 C13 C15 111.4(2)
C14 C13 C15 110.4(2)
N4 C13 C16 104.5(2)
C14 C13 C16 109.8(2)
C15 C13 C16 109.4(3)
C13 C14 H14A 109.5
C13 C14 H14B 109.5
H14A C14 H14B 109.5
C13 C14 H14C 109.5
H14A C14 H14C 109.5
H14B C14 H14C 109.5
C13 C15 H15A 109.5
C13 C15 H15B 109.5
H15A C15 H15B 109.5
C13 C15 H15C 109.5
H15A C15 H15C 109.5
H15B C15 H15C 109.5
C13 C16 H16A 109.5
C13 C16 H16B 109.5
H16A C16 H16B 109.5
C13 C16 H16C 109.5
H16A C16 H16C 109.5
H16B C16 H16C 109.5
N5 C17 C18 179.1(4)
C17 C18 H18A 109.5
C17 C18 H18B 109.5
H18A C18 H18B 109.5
C17 C18 H18C 109.5
H18A C18 H18C 109.5
H18B C18 H18C 109.5
C1 N1 P1 135.10(18)
C1 N1 H1 112.4
P1 N1 H1 112.4
C5 N2 P2 130.3(2)
C5 N2 P1 129.85(19)
P2 N2 P1 96.60(12)
C9 N3 P2 131.02(19)
C9 N3 P1 130.24(19)
P2 N3 P1 96.88(12)
C13 N4 P2 134.60(18)
C13 N4 H4 112.7
P2 N4 H4 112.7
N1 P1 N3 106.96(12)
N1 P1 N2 110.06(12)
N3 P1 N2 82.95(11)
N1 P1 Se1 114.26(8)
N3 P1 Se1 120.02(8)
N2 P1 Se1 118.44(9)
N1 P1 P2 117.28(8)
N3 P1 P2 41.46(8)
N2 P1 P2 41.59(8)
Se1 P1 P2 128.45(3)
N4 P2 N3 107.46(12)
N4 P2 N2 109.79(12)
N3 P2 N2 83.37(11)
N4 P2 Se2 113.70(8)
N3 P2 Se2 119.43(8)
N2 P2 Se2 119.21(9)
N4 P2 P1 117.55(8)
N3 P2 P1 41.65(8)
N2 P2 P1 41.81(8)
Se2 P2 P1 128.73(3)

loop_
_geom_bond_atom_site_label_1
_geom_bond_atom_site_label_2
_geom_bond_distance
C1 N1 1.503(3)
C1 C3 1.521(5)
C1 C2 1.522(5)
C1 C4 1.532(4)
C2 H2A 0.98
C2 H2B 0.98
C2 H2C 0.98
C3 H3A 0.98
C3 H3B 0.98
C3 H3C 0.98
C4 H4A 0.98
C4 H4B 0.98
C4 H4C 0.98
C5 N2 1.496(4)
C5 C6 1.521(5)
C5 C7 1.525(4)
C5 C8 1.528(4)
C6 H6A 0.98
C6 H6B 0.98
C6 H6C 0.98
C7 H7A 0.98
C7 H7B 0.98
C7 H7C 0.98
C8 H8A 0.98
C8 H8B 0.98
C8 H8C 0.98
C9 N3 1.486(3)
C9 C10 1.525(4)
C9 C11 1.527(4)
C9 C12 1.531(4)
C10 H10A 0.98
C10 H10B 0.98
C10 H10C 0.98
C11 H11A 0.98
C11 H11B 0.98
C11 H11C 0.98
C12 H12A 0.98
C12 H12B 0.98
C12 H12C 0.98
C13 N4 1.497(3)
C13 C14 1.527(4)
C13 C15 1.530(4)
C13 C16 1.532(4)
C14 H14A 0.98
C14 H14B 0.98
C14 H14C 0.98
C15 H15A 0.98
C15 H15B 0.98
C15 H15C 0.98
C16 H16A 0.98
C16 H16B 0.98
C16 H16C 0.98
C17 N5 1.134(4)
C17 C18 1.455(5)
C18 H18A 0.98
C18 H18B 0.98
C18 H18C 0.98
N1 P1 1.632(2)
N1 H1 0.88
N2 P2 1.692(2)
N2 P1 1.699(2)
N3 P2 1.689(2)
N3 P1 1.695(2)
N4 P2 1.639(2)
N4 H4 0.88
P1 Se1 2.0879(7)
P1 P2 2.5321(9)
P2 Se2 2.0895(7)
